data_4302617
loop_
_publ_author_name
'Liang Zhao'
'Thomas C. W. Mak'

_publ_section_title
;
Assembly of Silver(I) Two- and Three-Dimensional Coordination Networks with
Complementary Tridentate Heteroaryl Ethynide Ligands
;
_journal_name_full 'Inorganic Chemistry'
_journal_page_first 6480
_journal_page_last 6489
_journal_paper_doi 10.1021/ic900346p
_journal_volume 48
_journal_year 2009
_chemical_formula_sum 'C14 H3 Ag5 F12 N2 O9'
_chemical_formula_weight 1110.53
_chemical_name_common ((2-AgCC)-Pyraz)(4AgCF3CO2)(H2O)
_chemical_name_systematic
; 
 ? 
;
_space_group_IT_number 14
_symmetry_cell_setting monoclinic
_symmetry_space_group_name_Hall '-P 2yn'
_symmetry_space_group_name_H-M 'P 1 21/n 1'
_atom_sites_solution_hydrogens geom
_atom_sites_solution_primary direct
_atom_sites_solution_secondary difmap
_audit_creation_method SHELXL-97
_cell_angle_alpha 90.00
_cell_angle_beta 108.238(2)
_cell_angle_gamma 90.00
_cell_formula_units_Z 4
_cell_length_a 8.6194(11)
_cell_length_b 21.695(3)
_cell_length_c 13.3534(18)
_cell_measurement_temperature 293(2)
_cell_volume 2371.6(5)
_computing_structure_refinement 'SHELXL-97 (Sheldrick, 1997)'
_computing_structure_solution 'SHELXS-97 (Sheldrick, 1990)'
_diffrn_ambient_temperature 293(2)
_diffrn_measured_fraction_theta_full 0.990
_diffrn_measured_fraction_theta_max 0.990
_diffrn_radiation_monochromator graphite
_diffrn_radiation_source 'fine-focus sealed tube'
_diffrn_radiation_type MoK\a
_diffrn_radiation_wavelength 0.71073
_diffrn_reflns_av_R_equivalents 0.0326
_diffrn_reflns_av_sigmaI/netI 0.0371
_diffrn_reflns_limit_h_max 11
_diffrn_reflns_limit_h_min -10
_diffrn_reflns_limit_k_max 21
_diffrn_reflns_limit_k_min -28
_diffrn_reflns_limit_l_max 17
_diffrn_reflns_limit_l_min -17
_diffrn_reflns_number 16259
_diffrn_reflns_theta_full 28.42
_diffrn_reflns_theta_max 28.42
_diffrn_reflns_theta_min 1.86
_exptl_absorpt_coefficient_mu 4.202
_exptl_absorpt_correction_T_max 1.000000
_exptl_absorpt_correction_T_min 0.719566
_exptl_absorpt_correction_type multi-scan
_exptl_crystal_colour Light-yellow
_exptl_crystal_density_diffrn 3.110
_exptl_crystal_density_method 'not measured'
_exptl_crystal_description Prism
_exptl_crystal_F_000 2064
_exptl_crystal_size_max 0.37
_exptl_crystal_size_mid 0.26
_exptl_crystal_size_min 0.22
_refine_diff_density_max 0.917
_refine_diff_density_min -0.727
_refine_diff_density_rms 0.128
_refine_ls_extinction_coef 0.00049(6)
_refine_ls_extinction_expression Fc^*^=kFc[1+0.001xFc^2^\l^3^/sin(2\q)]^-1/4^
_refine_ls_extinction_method SHELXL
_refine_ls_goodness_of_fit_ref 1.028
_refine_ls_hydrogen_treatment none
_refine_ls_matrix_type full
_refine_ls_number_parameters 444
_refine_ls_number_reflns 5893
_refine_ls_number_restraints 0
_refine_ls_restrained_S_all 1.028
_refine_ls_R_factor_all 0.0456
_refine_ls_R_factor_gt 0.0306
_refine_ls_shift/su_max 0.001
_refine_ls_shift/su_mean 0.000
_refine_ls_structure_factor_coef Fsqd
_refine_ls_weighting_details 'calc w=1/[\s^2^(Fo^2^)+(0.0312P)^2^+2.6291P] where P=(Fo^2^+2Fc^2^)/3'
_refine_ls_weighting_scheme calc
_refine_ls_wR_factor_gt 0.0680
_refine_ls_wR_factor_ref 0.0746
_reflns_number_gt 4615
_reflns_number_total 5893
_reflns_threshold_expression &gt;2sigma(I)
_cod_data_source_file ic900346p_si_002_4.cif
_cod_data_source_block Complex4
_cod_depositor_comments
;
The following automatic conversions were performed:
'_symmetry_cell_setting' value 'Monoclinic' changed to 'monoclinic'
according to '/home/saulius/struct/CIF-dictionaries/cif_core.dic'
dictionary named 'cif_core.dic' version 2.4.1 from 2010-06-29.

Automatic conversion script
Id: cif_fix_enum 1527 2010-12-29 10:47:43Z saulius 
;
_cod_original_cell_volume 2371.7(5)
_cod_database_code 4302617

loop_
_symmetry_equiv_pos_as_xyz
'x, y, z'
'-x+1/2, y+1/2, -z+1/2'
'-x, -y, -z'
'x-1/2, -y-1/2, z-1/2'

loop_
_atom_site_label
_atom_site_type_symbol
_atom_site_fract_x
_atom_site_fract_y
_atom_site_fract_z
_atom_site_U_iso_or_equiv
_atom_site_adp_type
_atom_site_occupancy
_atom_site_symmetry_multiplicity
_atom_site_calc_flag
_atom_site_refinement_flags
_atom_site_disorder_assembly
_atom_site_disorder_group
Ag1 Ag 0.78561(4) 0.527996(16) 0.47393(3) 0.03615(10) Uani 1 1 d . . .
Ag2 Ag 0.52287(4) 0.445859(17) 0.30128(3) 0.03960(10) Uani 1 1 d . . .
Ag3 Ag 0.38729(4) 0.536650(13) 0.41144(3) 0.03257(9) Uani 1 1 d . . .
Ag4 Ag 0.0980(3) 0.46863(8) 0.28821(19) 0.0412(3) Uani 0.70 1 d P . 1
Ag4' Ag 0.0890(8) 0.4519(2) 0.2963(5) 0.0526(11) Uani 0.30 1 d P . 2
Ag5 Ag 0.13663(4) 0.325469(15) 0.13990(3) 0.03625(10) Uani 1 1 d . . .
N1 N 0.3084(4) 0.28461(15) 0.3017(3) 0.0270(7) Uani 1 1 d . . .
N2 N 0.4949(4) 0.22528(15) 0.4877(3) 0.0289(7) Uani 1 1 d . . .
C1 C 0.3446(5) 0.43741(18) 0.4066(3) 0.0264(8) Uani 1 1 d . . .
C2 C 0.3564(5) 0.38179(17) 0.3950(3) 0.0239(8) Uani 1 1 d . . .
C3 C 0.3755(4) 0.31567(16) 0.3931(3) 0.0221(7) Uani 1 1 d . . .
C4 C 0.3391(5) 0.22420(19) 0.3060(3) 0.0341(10) Uani 1 1 d . . .
H4A H 0.2966 0.2009 0.2451 0.041 Uiso 1 1 calc R . .
C5 C 0.4308(6) 0.19498(18) 0.3967(3) 0.0346(10) Uani 1 1 d . . .
H5A H 0.4489 0.1528 0.3947 0.041 Uiso 1 1 calc R . .
C6 C 0.4664(5) 0.28596(17) 0.4853(3) 0.0261(8) Uani 1 1 d . . .
H6A H 0.5082 0.3089 0.5467 0.031 Uiso 1 1 calc R . .
O1 O 0.6784(4) 0.56475(16) 0.3010(2) 0.0443(8) Uani 1 1 d . . .
O2 O 0.4578(4) 0.61247(13) 0.3184(2) 0.0361(7) Uani 1 1 d . . .
C7 C 0.5739(5) 0.60673(18) 0.2836(3) 0.0291(9) Uani 1 1 d . . .
C8 C 0.5864(7) 0.6588(2) 0.2077(4) 0.0475(12) Uani 1 1 d . . .
F11 F 0.737(3) 0.6633(7) 0.203(2) 0.090(7) Uani 0.48(2) 1 d P . 1
F12 F 0.561(2) 0.7118(6) 0.2485(16) 0.083(6) Uani 0.48(2) 1 d P . 1
F13 F 0.489(3) 0.6522(10) 0.1174(16) 0.141(10) Uani 0.48(2) 1 d P . 1
F11' F 0.4498(16) 0.6629(8) 0.1277(14) 0.068(4) Uani 0.52(2) 1 d P . 2
F12' F 0.694(3) 0.6512(12) 0.164(2) 0.148(10) Uani 0.52(2) 1 d P . 2
F13' F 0.596(2) 0.7139(7) 0.2514(12) 0.100(7) Uani 0.52(2) 1 d P . 2
O3 O 1.2617(4) 0.61715(15) 0.4723(3) 0.0503(9) Uani 1 1 d . . .
O4 O 1.0532(3) 0.56327(13) 0.4897(3) 0.0365(7) Uani 1 1 d . . .
C9 C 1.1254(5) 0.61177(19) 0.4814(3) 0.0296(9) Uani 1 1 d . . .
C10 C 1.0366(6) 0.6727(2) 0.4839(4) 0.0430(11) Uani 1 1 d . . .
F21 F 1.1201(18) 0.7133(8) 0.538(3) 0.138(10) Uani 0.48(2) 1 d P . 1
F22 F 0.910(3) 0.6698(6) 0.509(3) 0.137(10) Uani 0.48(2) 1 d P . 1
F23 F 0.998(4) 0.6967(12) 0.3909(17) 0.137(10) Uani 0.48(2) 1 d P . 1
F21' F 0.8811(11) 0.6664(6) 0.4503(16) 0.096(7) Uani 0.52(2) 1 d P . 2
F22' F 1.075(2) 0.7163(6) 0.432(2) 0.100(8) Uani 0.52(2) 1 d P . 2
F23' F 1.083(3) 0.6931(8) 0.5810(9) 0.138(10) Uani 0.52(2) 1 d P . 2
O5 O 0.1330(5) 0.42438(17) -0.0172(3) 0.0548(10) Uani 1 1 d . . .
O6 O 0.2571(4) 0.42793(14) 0.1562(2) 0.0376(7) Uani 1 1 d . . .
C11 C 0.2172(5) 0.44878(19) 0.0648(3) 0.0315(9) Uani 1 1 d . . .
C12 C 0.2813(6) 0.5137(2) 0.0560(4) 0.0442(12) Uani 1 1 d . . .
F31 F 0.2358(6) 0.5362(2) -0.0375(3) 0.1128(19) Uani 1 1 d . . .
F32 F 0.2330(5) 0.55250(15) 0.1195(3) 0.0815(12) Uani 1 1 d . . .
F33 F 0.4423(4) 0.51588(16) 0.0937(3) 0.0692(10) Uani 1 1 d . . .
O7 O 0.7538(4) 0.42629(15) 0.2705(3) 0.0426(8) Uani 1 1 d . . .
O8 O 0.9382(4) 0.37871(17) 0.2145(3) 0.0497(9) Uani 1 1 d . . .
C13 C 0.7993(5) 0.3852(2) 0.2205(3) 0.0344(10) Uani 1 1 d . . .
C14 C 0.6692(6) 0.3388(2) 0.1613(4) 0.0422(11) Uani 1 1 d . . .
F41 F 0.6217(5) 0.30480(18) 0.2293(3) 0.0872(12) Uani 1 1 d . . .
F42 F 0.5370(4) 0.36610(17) 0.1002(3) 0.0817(12) Uani 1 1 d . . .
F43 F 0.7186(4) 0.30093(16) 0.1005(3) 0.0704(10) Uani 1 1 d . . .
O1W O -0.0394(4) 0.55324(17) 0.2310(3) 0.0476(8) Uani 1 1 d . . .

loop_
_atom_site_aniso_label
_atom_site_aniso_U_11
_atom_site_aniso_U_22
_atom_site_aniso_U_33
_atom_site_aniso_U_23
_atom_site_aniso_U_13
_atom_site_aniso_U_12
Ag1 0.03378(18) 0.03773(19) 0.0422(2) 0.01280(14) 0.01948(15) 0.00690(14)
Ag2 0.03471(19) 0.0480(2) 0.0416(2) -0.00463(16) 0.01991(15) 0.00113(15)
Ag3 0.03868(18) 0.01928(15) 0.0443(2) 0.00120(13) 0.01958(15) -0.00164(12)
Ag4 0.0326(6) 0.0478(8) 0.0374(5) 0.0037(5) 0.0029(3) 0.0066(6)
Ag4' 0.0331(10) 0.072(3) 0.0419(12) 0.0118(17) -0.0037(8) -0.0119(17)
Ag5 0.0437(2) 0.03009(18) 0.02975(17) -0.00368(13) 0.00401(14) -0.00221(14)
N1 0.0310(18) 0.0224(16) 0.0243(17) -0.0028(13) 0.0038(14) 0.0003(13)
N2 0.0332(18) 0.0212(16) 0.0299(18) 0.0048(14) 0.0065(15) 0.0012(14)
C1 0.0256(19) 0.025(2) 0.027(2) 0.0027(16) 0.0072(16) 0.0026(15)
C2 0.0257(19) 0.0231(19) 0.0219(18) 0.0016(15) 0.0059(15) -0.0012(15)
C3 0.0244(19) 0.0185(17) 0.0257(18) -0.0004(14) 0.0109(15) -0.0045(14)
C4 0.043(2) 0.023(2) 0.030(2) -0.0069(17) 0.0017(19) -0.0008(18)
C5 0.046(3) 0.0173(19) 0.036(2) -0.0030(17) 0.007(2) 0.0001(17)
C6 0.033(2) 0.0219(19) 0.0234(19) -0.0018(15) 0.0089(16) -0.0042(15)
O1 0.055(2) 0.047(2) 0.0327(17) 0.0087(15) 0.0173(15) 0.0182(16)
O2 0.0436(18) 0.0290(15) 0.0386(17) 0.0073(13) 0.0173(14) 0.0020(13)
C7 0.040(2) 0.025(2) 0.0214(19) -0.0025(15) 0.0080(18) -0.0014(17)
C8 0.055(3) 0.043(3) 0.046(3) 0.012(2) 0.019(3) -0.001(2)
F11 0.077(9) 0.050(5) 0.175(19) 0.041(8) 0.084(11) -0.001(6)
F12 0.107(9) 0.027(6) 0.153(15) 0.026(7) 0.096(10) 0.016(6)
F13 0.24(2) 0.109(13) 0.037(6) 0.024(8) -0.002(13) -0.103(14)
F11' 0.056(5) 0.089(8) 0.052(8) 0.044(6) 0.005(4) 0.025(5)
F12' 0.125(16) 0.21(2) 0.167(18) 0.150(16) 0.127(15) 0.103(14)
F13' 0.161(13) 0.057(8) 0.061(7) 0.003(5) 0.004(7) -0.065(8)
O3 0.0356(18) 0.0318(17) 0.092(3) -0.0184(17) 0.0328(18) -0.0072(14)
O4 0.0296(15) 0.0253(15) 0.054(2) 0.0045(14) 0.0130(14) 0.0007(12)
C9 0.026(2) 0.027(2) 0.033(2) -0.0038(17) 0.0063(17) 0.0006(16)
C10 0.042(3) 0.029(2) 0.059(3) 0.003(2) 0.017(2) 0.005(2)
F21 0.086(8) 0.047(9) 0.23(2) -0.057(13) -0.015(13) 0.001(6)
F22 0.155(16) 0.039(6) 0.31(3) 0.010(11) 0.209(19) 0.012(8)
F23 0.20(2) 0.125(17) 0.098(11) 0.074(12) 0.067(14) 0.118(15)
F21' 0.022(4) 0.056(6) 0.189(15) -0.031(8) 0.004(7) 0.022(4)
F22' 0.092(11) 0.046(6) 0.20(2) 0.067(11) 0.095(13) 0.026(6)
F23' 0.27(2) 0.061(9) 0.050(5) -0.020(5) 0.005(7) 0.094(12)
O5 0.073(3) 0.052(2) 0.0334(18) -0.0070(16) 0.0088(17) -0.0278(19)
O6 0.0428(18) 0.0397(17) 0.0297(16) 0.0074(13) 0.0103(14) -0.0046(14)
C11 0.033(2) 0.032(2) 0.030(2) -0.0001(18) 0.0100(18) -0.0036(18)
C12 0.048(3) 0.037(3) 0.040(3) 0.004(2) 0.003(2) -0.010(2)
F31 0.155(4) 0.095(3) 0.055(2) 0.044(2) -0.017(2) -0.064(3)
F32 0.092(3) 0.0412(18) 0.114(3) -0.013(2) 0.035(2) 0.0010(18)
F33 0.0504(19) 0.066(2) 0.090(3) 0.0002(19) 0.0203(18) -0.0230(16)
O7 0.0360(17) 0.049(2) 0.0456(19) -0.0095(16) 0.0175(15) -0.0030(15)
O8 0.0332(17) 0.061(2) 0.060(2) -0.0023(18) 0.0211(16) 0.0067(16)
C13 0.032(2) 0.039(2) 0.033(2) 0.0094(19) 0.0108(18) 0.0069(18)
C14 0.039(3) 0.044(3) 0.048(3) -0.007(2) 0.020(2) 0.000(2)
F41 0.110(3) 0.081(3) 0.089(3) -0.011(2) 0.057(2) -0.050(2)
F42 0.0441(19) 0.081(3) 0.096(3) -0.030(2) -0.0125(18) 0.0118(17)
F43 0.072(2) 0.061(2) 0.086(3) -0.0341(19) 0.037(2) -0.0045(18)
O1W 0.049(2) 0.058(2) 0.0377(18) -0.0002(16) 0.0157(16) 0.0035(17)

loop_
_atom_type_symbol
_atom_type_description
_atom_type_scat_dispersion_real
_atom_type_scat_dispersion_imag
_atom_type_scat_source
C C 0.0033 0.0016 'International Tables Vol C Tables 4.2.6.8 and 6.1.1.4'
H H 0.0000 0.0000 'International Tables Vol C Tables 4.2.6.8 and 6.1.1.4'
N N 0.0061 0.0033 'International Tables Vol C Tables 4.2.6.8 and 6.1.1.4'
O O 0.0106 0.0060 'International Tables Vol C Tables 4.2.6.8 and 6.1.1.4'
F F 0.0171 0.0103 'International Tables Vol C Tables 4.2.6.8 and 6.1.1.4'
Ag Ag -0.8971 1.1015 'International Tables Vol C Tables 4.2.6.8 and 6.1.1.4'

loop_
_geom_angle_atom_site_label_1
_geom_angle_atom_site_label_2
_geom_angle_atom_site_label_3
_geom_angle
_geom_angle_site_symmetry_1
_geom_angle_site_symmetry_3
_geom_angle_publ_flag
O1 Ag1 C1 115.92(12) . 3_666 ?
O1 Ag1 O4 92.89(12) . . ?
C1 Ag1 O4 119.65(12) 3_666 . ?
O1 Ag1 O4 120.61(11) . 3_766 ?
C1 Ag1 O4 120.08(12) 3_666 3_766 ?
O4 Ag1 O4 76.19(11) . 3_766 ?
O1 Ag1 Ag3 126.28(9) . 3_666 ?
C1 Ag1 Ag3 48.91(10) 3_666 3_666 ?
O4 Ag1 Ag3 140.79(8) . 3_666 ?
O4 Ag1 Ag3 81.35(8) 3_766 3_666 ?
O1 Ag1 Ag4' 151.44(12) . 3_666 ?
C1 Ag1 Ag4' 48.82(15) 3_666 3_666 ?
O4 Ag1 Ag4' 80.24(14) . 3_666 ?
O4 Ag1 Ag4' 84.87(13) 3_766 3_666 ?
Ag3 Ag1 Ag4' 65.97(9) 3_666 3_666 ?
O1 Ag1 Ag4 158.13(9) . 3_666 ?
C1 Ag1 Ag4 49.28(10) 3_666 3_666 ?
O4 Ag1 Ag4 84.55(9) . 3_666 ?
O4 Ag1 Ag4 79.93(9) 3_766 3_666 ?
Ag3 Ag1 Ag4 59.93(4) 3_666 3_666 ?
Ag4' Ag1 Ag4 7.45(11) 3_666 3_666 ?
O1 Ag1 Ag2 60.67(9) . . ?
C1 Ag1 Ag2 106.60(10) 3_666 . ?
O4 Ag1 Ag2 133.48(8) . . ?
O4 Ag1 Ag2 85.43(7) 3_766 . ?
Ag3 Ag1 Ag2 74.962(16) 3_666 . ?
Ag4' Ag1 Ag2 140.71(9) 3_666 . ?
Ag4 Ag1 Ag2 134.05(4) 3_666 . ?
O1 Ag1 Ag3 70.77(9) . . ?
C1 Ag1 Ag3 57.85(9) 3_666 . ?
O4 Ag1 Ag3 156.25(7) . . ?
O4 Ag1 Ag3 126.74(7) 3_766 . ?
Ag3 Ag1 Ag3 58.470(14) 3_666 . ?
Ag4' Ag1 Ag3 105.67(12) 3_666 . ?
Ag4 Ag1 Ag3 104.09(4) 3_666 . ?
Ag2 Ag1 Ag3 53.309(11) . . ?
O7 Ag2 C1 151.83(13) . . ?
O7 Ag2 O6 118.98(11) . . ?
C1 Ag2 O6 81.01(12) . . ?
O7 Ag2 C2 131.27(12) . . ?
C1 Ag2 C2 28.15(13) . . ?
O6 Ag2 C2 77.33(11) . . ?
O7 Ag2 Ag3 139.07(9) . . ?
C1 Ag2 Ag3 47.32(9) . . ?
O6 Ag2 Ag3 94.63(8) . . ?
C2 Ag2 Ag3 75.40(9) . . ?
O7 Ag2 Ag1 76.42(8) . . ?
C1 Ag2 Ag1 93.38(9) . . ?
O6 Ag2 Ag1 154.33(7) . . ?
C2 Ag2 Ag1 108.90(8) . . ?
Ag3 Ag2 Ag1 64.360(14) . . ?
C1 Ag3 O2 140.80(13) . . ?
C1 Ag3 O3 131.09(13) . 1_455 ?
O2 Ag3 O3 83.13(12) . 1_455 ?
C1 Ag3 Ag1 54.04(11) . 3_666 ?
O2 Ag3 Ag1 160.08(8) . 3_666 ?
O3 Ag3 Ag1 78.55(9) 1_455 3_666 ?
C1 Ag3 Ag2 53.72(11) . . ?
O2 Ag3 Ag2 89.72(8) . . ?
O3 Ag3 Ag2 170.47(10) 1_455 . ?
Ag1 Ag3 Ag2 107.540(16) 3_666 . ?
C1 Ag3 Ag4 51.57(11) . . ?
O2 Ag3 Ag4 112.79(9) . . ?
O3 Ag3 Ag4 99.62(9) 1_455 . ?
Ag1 Ag3 Ag4 63.37(4) 3_666 . ?
Ag2 Ag3 Ag4 77.32(4) . . ?
C1 Ag3 Ag3 64.06(10) . 3_666 ?
O2 Ag3 Ag3 126.90(8) . 3_666 ?
O3 Ag3 Ag3 112.26(10) 1_455 3_666 ?
Ag1 Ag3 Ag3 68.342(16) 3_666 3_666 ?
Ag2 Ag3 Ag3 77.099(17) . 3_666 ?
Ag4 Ag3 Ag3 113.82(4) . 3_666 ?
C1 Ag3 Ag4' 45.86(14) . . ?
O2 Ag3 Ag4' 118.48(12) . . ?
O3 Ag3 Ag4' 102.17(14) 1_455 . ?
Ag1 Ag3 Ag4' 58.97(10) 3_666 . ?
Ag2 Ag3 Ag4' 75.72(12) . . ?
Ag4 Ag3 Ag4' 6.14(12) . . ?
Ag3 Ag3 Ag4' 107.69(9) 3_666 . ?
C1 Ag3 Ag1 96.01(10) . . ?
O2 Ag3 Ag1 74.97(8) . . ?
O3 Ag3 Ag1 121.23(8) 1_455 . ?
Ag1 Ag3 Ag1 121.530(14) 3_666 . ?
Ag2 Ag3 Ag1 62.331(12) . . ?
Ag4 Ag3 Ag1 139.15(4) . . ?
Ag3 Ag3 Ag1 53.188(12) 3_666 . ?
Ag4' Ag3 Ag1 136.28(11) . . ?
O1W Ag4 C1 139.79(17) . . ?
O1W Ag4 O8 110.99(17) . 1_455 ?
C1 Ag4 O8 109.06(15) . 1_455 ?
O1W Ag4 Ag3 92.64(12) . . ?
C1 Ag4 Ag3 47.52(11) . . ?
O8 Ag4 Ag3 156.32(12) 1_455 . ?
O1W Ag4 Ag1 108.19(12) . 3_666 ?
C1 Ag4 Ag1 50.02(11) . 3_666 ?
O8 Ag4 Ag1 114.10(11) 1_455 3_666 ?
Ag3 Ag4 Ag1 56.69(5) . 3_666 ?
O8 Ag4' C1 123.2(3) 1_455 . ?
O8 Ag4' O1W 110.2(3) 1_455 . ?
C1 Ag4' O1W 125.9(3) . . ?
O8 Ag4' Ag1 127.7(2) 1_455 3_666 ?
C1 Ag4' Ag1 51.43(17) . 3_666 ?
O1W Ag4' Ag1 102.2(2) . 3_666 ?
O8 Ag4' Ag3 164.5(3) 1_455 . ?
C1 Ag4' Ag3 43.96(14) . . ?
O1W Ag4' Ag3 81.99(15) . . ?
Ag1 Ag4' Ag3 55.06(11) 3_666 . ?
N2 Ag5 N1 129.27(11) 4_565 . ?
N2 Ag5 O6 127.63(11) 4_565 . ?
N1 Ag5 O6 97.60(10) . . ?
N2 Ag5 O8 109.34(12) 4_565 1_455 ?
N1 Ag5 O8 96.84(12) . 1_455 ?
O6 Ag5 O8 82.48(12) . 1_455 ?
C4 N1 C3 115.2(3) . . ?
C4 N1 Ag5 117.7(3) . . ?
C3 N1 Ag5 127.0(2) . . ?
C6 N2 C5 116.1(3) . . ?
C6 N2 Ag5 122.4(3) . 4_666 ?
C5 N2 Ag5 121.4(3) . 4_666 ?
C2 C1 Ag3 162.9(3) . . ?
C2 C1 Ag4' 99.1(3) . . ?
Ag3 C1 Ag4' 90.18(18) . . ?
C2 C1 Ag4 107.2(3) . . ?
Ag3 C1 Ag4 80.91(13) . . ?
Ag4' C1 Ag4 9.75(14) . . ?
C2 C1 Ag1 118.6(3) . 3_666 ?
Ag3 C1 Ag1 77.05(13) . 3_666 ?
Ag4' C1 Ag1 79.8(2) . 3_666 ?
Ag4 C1 Ag1 80.70(14) . 3_666 ?
C2 C1 Ag2 84.7(3) . . ?
Ag3 C1 Ag2 78.96(13) . . ?
Ag4' C1 Ag2 106.3(2) . . ?
Ag4 C1 Ag2 101.39(15) . . ?
Ag1 C1 Ag2 155.27(19) 3_666 . ?
C1 C2 C3 174.1(4) . . ?
C1 C2 Ag2 67.2(3) . . ?
C3 C2 Ag2 116.2(3) . . ?
N1 C3 C6 122.0(3) . . ?
N1 C3 C2 119.4(3) . . ?
C6 C3 C2 118.6(3) . . ?
N1 C4 C5 122.8(4) . . ?
N2 C5 C4 122.2(4) . . ?
N2 C6 C3 121.7(4) . . ?
C7 O1 Ag1 118.0(3) . . ?
C7 O2 Ag3 121.5(3) . . ?
O2 C7 O1 128.7(4) . . ?
O2 C7 C8 113.9(4) . . ?
O1 C7 C8 117.4(4) . . ?
F13 C8 F12' 84.7(16) . . ?
F13 C8 F11 109.7(17) . . ?
F12' C8 F11 27(2) . . ?
F13 C8 F12 110.6(16) . . ?
F12' C8 F12 123.4(15) . . ?
F11 C8 F12 104.3(12) . . ?
F13 C8 F13' 117.6(14) . . ?
F12' C8 F13' 111.8(15) . . ?
F11 C8 F13' 91.5(12) . . ?
F12 C8 F13' 12.8(14) . . ?
F13 C8 F11' 20.8(19) . . ?
F12' C8 F11' 103.8(16) . . ?
F11 C8 F11' 126.7(13) . . ?
F12 C8 F11' 93.0(12) . . ?
F13' C8 F11' 102.2(11) . . ?
F13 C8 C7 112.9(9) . . ?
F12' C8 C7 115.0(10) . . ?
F11 C8 C7 110.9(9) . . ?
F12 C8 C7 108.1(9) . . ?
F13' C8 C7 112.3(8) . . ?
F11' C8 C7 110.6(9) . . ?
C9 O3 Ag3 121.9(3) . 1_655 ?
C9 O4 Ag1 139.7(3) . . ?
C9 O4 Ag1 116.4(3) . 3_766 ?
Ag1 O4 Ag1 103.81(11) . 3_766 ?
O3 C9 O4 127.7(4) . . ?
O3 C9 C10 114.9(4) . . ?
O4 C9 C10 117.4(4) . . ?
F21 C10 F22 106.3(13) . . ?
F21 C10 F22' 65.3(13) . . ?
F22 C10 F22' 125.6(11) . . ?
F21 C10 F21' 129.9(10) . . ?
F22 C10 F21' 34.4(13) . . ?
F22' C10 F21' 108.0(11) . . ?
F21 C10 F23 102.0(13) . . ?
F22 C10 F23 107.4(14) . . ?
F22' C10 F23 37.9(12) . . ?
F21' C10 F23 77.5(13) . . ?
F21 C10 F23' 39.5(13) . . ?
F22 C10 F23' 76.7(14) . . ?
F22' C10 F23' 103.7(12) . . ?
F21' C10 F23' 110.0(12) . . ?
F23 C10 F23' 136.5(12) . . ?
F21 C10 C9 115.4(8) . . ?
F22 C10 C9 116.6(7) . . ?
F22' C10 C9 114.6(8) . . ?
F21' C10 C9 112.0(7) . . ?
F23 C10 C9 107.8(10) . . ?
F23' C10 C9 108.3(7) . . ?
C11 O6 Ag5 105.3(3) . . ?
C11 O6 Ag2 127.0(3) . . ?
Ag5 O6 Ag2 117.95(12) . . ?
O5 C11 O6 128.5(4) . . ?
O5 C11 C12 117.1(4) . . ?
O6 C11 C12 114.4(4) . . ?
F31 C12 F33 108.7(5) . . ?
F31 C12 F32 108.3(5) . . ?
F33 C12 F32 103.4(4) . . ?
F31 C12 C11 114.6(4) . . ?
F33 C12 C11 111.5(4) . . ?
F32 C12 C11 109.7(4) . . ?
C13 O7 Ag2 133.9(3) . . ?
C13 O8 Ag4' 109.3(4) . 1_655 ?
C13 O8 Ag4 108.8(3) . 1_655 ?
Ag4' O8 Ag4 6.78(19) 1_655 1_655 ?
C13 O8 Ag5 150.9(3) . 1_655 ?
Ag4' O8 Ag5 99.5(2) 1_655 1_655 ?
Ag4 O8 Ag5 99.25(13) 1_655 1_655 ?
O8 C13 O7 126.2(4) . . ?
O8 C13 C14 117.4(4) . . ?
O7 C13 C14 116.3(4) . . ?
F43 C14 F42 106.5(4) . . ?
F43 C14 F41 107.7(4) . . ?
F42 C14 F41 106.3(4) . . ?
F43 C14 C13 113.7(4) . . ?
F42 C14 C13 112.1(4) . . ?
F41 C14 C13 110.2(4) . . ?
Ag4 O1W Ag4' 6.11(18) . . ?

loop_
_geom_bond_atom_site_label_1
_geom_bond_atom_site_label_2
_geom_bond_distance
_geom_bond_site_symmetry_2
_geom_bond_publ_flag
Ag1 O1 2.342(3) . ?
Ag1 C1 2.343(4) 3_666 ?
Ag1 O4 2.376(3) . ?
Ag1 O4 2.380(3) 3_766 ?
Ag1 Ag3 2.8212(5) 3_666 ?
Ag1 Ag4' 2.949(6) 3_666 ?
Ag1 Ag4 3.018(3) 3_666 ?
Ag1 Ag2 3.2173(6) . ?
Ag1 Ag3 3.2750(6) . ?
Ag2 O7 2.196(3) . ?
Ag2 C1 2.393(4) . ?
Ag2 O6 2.524(3) . ?
Ag2 C2 2.585(4) . ?
Ag2 Ag3 2.9130(5) . ?
Ag3 C1 2.182(4) . ?
Ag3 O2 2.257(3) . ?
Ag3 O3 2.331(3) 1_455 ?
Ag3 Ag1 2.8212(5) 3_666 ?
Ag3 Ag4 2.921(3) . ?
Ag3 Ag3 3.0036(7) 3_666 ?
Ag3 Ag4' 3.143(6) . ?
Ag4 O1W 2.188(4) . ?
Ag4 C1 2.318(4) . ?
Ag4 O8 2.413(4) 1_455 ?
Ag4 Ag1 3.018(3) 3_666 ?
Ag4' O8 2.125(7) 1_455 ?
Ag4' C1 2.256(7) . ?
Ag4' O1W 2.493(6) . ?
Ag4' Ag1 2.949(6) 3_666 ?
Ag5 N2 2.298(3) 4_565 ?
Ag5 N1 2.376(3) . ?
Ag5 O6 2.434(3) . ?
Ag5 O8 2.513(3) 1_455 ?
N1 C4 1.335(5) . ?
N1 C3 1.355(5) . ?
N2 C6 1.338(5) . ?
N2 C5 1.340(5) . ?
N2 Ag5 2.298(3) 4_666 ?
C1 C2 1.225(5) . ?
C1 Ag1 2.343(4) 3_666 ?
C2 C3 1.445(5) . ?
C3 C6 1.394(5) . ?
C4 C5 1.376(6) . ?
O1 C7 1.251(5) . ?
O2 C7 1.234(5) . ?
C7 C8 1.543(6) . ?
C8 F13 1.242(19) . ?
C8 F12' 1.25(2) . ?
C8 F11 1.32(2) . ?
C8 F12 1.320(15) . ?
C8 F13' 1.321(16) . ?
C8 F11' 1.322(15) . ?
O3 C9 1.224(5) . ?
O3 Ag3 2.331(3) 1_655 ?
O4 C9 1.245(5) . ?
O4 Ag1 2.380(3) 3_766 ?
C9 C10 1.533(6) . ?
C10 F21 1.222(13) . ?
C10 F22 1.239(12) . ?
C10 F22' 1.269(12) . ?
C10 F21' 1.281(11) . ?
C10 F23 1.291(17) . ?
C10 F23' 1.309(12) . ?
O5 C11 1.228(5) . ?
O6 C11 1.245(5) . ?
C11 C12 1.530(6) . ?
C12 F31 1.283(6) . ?
C12 F33 1.321(6) . ?
C12 F32 1.350(6) . ?
O7 C13 1.249(5) . ?
O8 C13 1.232(5) . ?
O8 Ag4' 2.125(7) 1_655 ?
O8 Ag4 2.413(4) 1_655 ?
O8 Ag5 2.513(3) 1_655 ?
C13 C14 1.531(7) . ?
C14 F43 1.316(5) . ?
C14 F42 1.316(6) . ?
C14 F41 1.329(6) . ?
